data_4107926
loop_
_publ_author_name
'Felix Freire'
'John D. Fisk'
'Aaron J. Peoples'
'Monika Ivancic'
'Ilia A. Guzei'
'Samuel H. Gellman'

_publ_contact_author_address
;
Department of Chemistry
University of Wisconsin-Madison
1101 University Ave
Madison, WI  53706
USA
;
_publ_contact_author_email iguzei@chem.wisc.edu
_publ_contact_author_fax 608-262-0381
_publ_contact_author_name
;
Guzei, Ilia A. 
;
_publ_contact_author_phone 608-263-4694
_publ_section_title
;
 Diacid Linkers That Promote Parallel \b-Sheet Secondary Structure in
 Water
;
_journal_name_full 'Journal of the American Chemical Society'
_journal_page_first 7839
_journal_page_last 7841
_journal_paper_doi 10.1021/ja802042c
_journal_volume 130
_journal_year 2008
_chemical_formula_sum 'C23 H41 N5 O5'
_chemical_formula_weight 467.61
_chemical_name_systematic
;
 ?
;
_space_group_IT_number 4
_symmetry_cell_setting monoclinic
_symmetry_space_group_name_Hall 'P 2yb'
_symmetry_space_group_name_H-M 'P 1 21 1'
_atom_sites_solution_hydrogens geom
_atom_sites_solution_primary direct
_atom_sites_solution_secondary difmap
_audit_creation_method SHELXL-97
_cell_angle_alpha 90.00
_cell_angle_beta 90.683(2)
_cell_angle_gamma 90.00
_cell_formula_units_Z 2
_cell_length_a 9.6828(11)
_cell_length_b 9.2447(11)
_cell_length_c 14.8343(18)
_cell_measurement_reflns_used 5099
_cell_measurement_temperature 100(2)
_cell_measurement_theta_max 28.19
_cell_measurement_theta_min 2.50
_cell_volume 1327.8(3)
_computing_cell_refinement 'Bruker SMART'
_computing_data_collection 'Bruker SMART'
_computing_data_reduction 'Bruker SAINT'
_computing_molecular_graphics 'Bruker SHELXTL'
_computing_publication_material 'Bruker SHELXTL'
_computing_structure_refinement 'SHELXL-97 (Sheldrick, 1997)'
_computing_structure_solution 'SHELXS-97 (Sheldrick, 1990)'
_diffrn_ambient_temperature 100(2)
_diffrn_measured_fraction_theta_full 0.998
_diffrn_measured_fraction_theta_max 0.998
_diffrn_measurement_device_type 'CCD area detector'
_diffrn_measurement_method 'phi and omega scans'
_diffrn_radiation_monochromator graphite
_diffrn_radiation_source 'fine-focus sealed tube'
_diffrn_radiation_type MoK\a
_diffrn_radiation_wavelength 0.71073
_diffrn_reflns_av_R_equivalents 0.0491
_diffrn_reflns_av_sigmaI/netI 0.0363
_diffrn_reflns_limit_h_max 12
_diffrn_reflns_limit_h_min -12
_diffrn_reflns_limit_k_max 12
_diffrn_reflns_limit_k_min -12
_diffrn_reflns_limit_l_max 19
_diffrn_reflns_limit_l_min -19
_diffrn_reflns_number 18239
_diffrn_reflns_theta_full 28.33
_diffrn_reflns_theta_max 28.33
_diffrn_reflns_theta_min 1.37
_exptl_absorpt_coefficient_mu 0.083
_exptl_absorpt_correction_T_max 0.9852
_exptl_absorpt_correction_T_min 0.9676
_exptl_absorpt_correction_type none
_exptl_crystal_density_diffrn 1.170
_exptl_crystal_density_meas 0
_exptl_crystal_F_000 508
_exptl_crystal_size_max 0.40
_exptl_crystal_size_mid 0.39
_exptl_crystal_size_min 0.18
_refine_diff_density_max 0.499
_refine_diff_density_min -0.394
_refine_diff_density_rms 0.131
_refine_ls_abs_structure_details 'Flack H D (1983), Acta Cryst. A39, 876-881'
_refine_ls_abs_structure_Flack 10(10)
_refine_ls_extinction_method none
_refine_ls_goodness_of_fit_ref 1.144
_refine_ls_hydrogen_treatment mixed
_refine_ls_matrix_type full
_refine_ls_number_parameters 304
_refine_ls_number_reflns 3500
_refine_ls_number_restraints 1
_refine_ls_restrained_S_all 1.144
_refine_ls_R_factor_all 0.0644
_refine_ls_R_factor_gt 0.0457
_refine_ls_shift/su_max 0.000
_refine_ls_shift/su_mean 0.000
_refine_ls_structure_factor_coef Fsqd
_refine_ls_weighting_details 'calc w=1/[\s^2^(Fo^2^)+(0.0857P)^2^+0.0374P] where P=(Fo^2^+2Fc^2^)/3'
_refine_ls_weighting_scheme calc
_refine_ls_wR_factor_gt 0.1162
_refine_ls_wR_factor_ref 0.1363
_reflns_number_gt 2923
_reflns_number_total 3500
_reflns_threshold_expression >2sigma(I)
_cod_data_source_file ja802042c-file003.cif
_cod_data_source_block gellman74
_cod_database_code 4107926

loop_
_symmetry_equiv_pos_as_xyz
'x, y, z'
'-x, y+1/2, -z'

loop_
_atom_site_label
_atom_site_type_symbol
_atom_site_fract_x
_atom_site_fract_y
_atom_site_fract_z
_atom_site_U_iso_or_equiv
_atom_site_adp_type
_atom_site_occupancy
_atom_site_symmetry_multiplicity
_atom_site_calc_flag
_atom_site_refinement_flags
O1 O 0.48287(19) -0.1578(2) 0.79637(14) 0.0267(4) Uani 1 1 d .
O2 O 0.80482(18) 0.1681(2) 0.65126(12) 0.0230(4) Uani 1 1 d .
O3 O 0.90161(18) -0.03473(19) 0.48883(13) 0.0228(4) Uani 1 1 d .
O4 O 1.31302(19) 0.0726(3) 0.61986(15) 0.0305(5) Uani 1 1 d .
O5 O 0.96981(18) -0.0464(2) 0.81770(13) 0.0257(4) Uani 1 1 d .
N1 N 0.7133(2) -0.1966(2) 0.80469(18) 0.0267(5) Uani 1 1 d .
H1 H 0.7961 -0.1572 0.8044 0.032 Uiso 1 1 calc R
N2 N 0.5961(2) 0.0785(2) 0.68697(14) 0.0187(4) Uani 1 1 d .
H2 H 0.5102 0.0649 0.6688 0.022 Uiso 1 1 calc R
N3 N 1.0118(2) 0.1802(2) 0.48868(14) 0.0172(4) Uani 1 1 d .
H3 H 1.0045 0.2745 0.4818 0.021 Uiso 1 1 calc R
N4 N 1.0976(2) 0.1294(2) 0.66459(14) 0.0188(4) Uani 1 1 d .
H4 H 1.0119 0.1460 0.6470 0.023 Uiso 1 1 calc R
N5 N 1.1956(2) -0.1068(2) 0.81885(15) 0.0220(5) Uani 1 1 d .
H5 H 1.2808 -0.0788 0.8085 0.026 Uiso 1 1 calc R
C1 C 0.5911(3) 0.0996(4) 0.9446(2) 0.0342(7) Uani 1 1 d .
H1A H 0.5453 0.1651 0.9867 0.051 Uiso 1 1 calc R
H1B H 0.6914 0.1059 0.9534 0.051 Uiso 1 1 calc R
H1C H 0.5606 0.0002 0.9557 0.051 Uiso 1 1 calc R
C2 C 0.5842(3) 0.3018(3) 0.8322(2) 0.0292(6) Uani 1 1 d .
H2A H 0.5548 0.3286 0.7710 0.044 Uiso 1 1 calc R
H2B H 0.6836 0.3190 0.8393 0.044 Uiso 1 1 calc R
H2C H 0.5339 0.3603 0.8760 0.044 Uiso 1 1 calc R
C3 C 0.5538(3) 0.1426(3) 0.84801(17) 0.0210(5) Uani 1 1 d .
H3A H 0.4526 0.1262 0.8383 0.025 Uiso 1 1 calc R
C4 C 0.6328(3) 0.0488(3) 0.78106(17) 0.0182(5) Uani 1 1 d .
H4A H 0.7341 0.0658 0.7899 0.022 Uiso 1 1 calc R
C5 C 0.6025(3) -0.1121(3) 0.79608(17) 0.0197(5) Uani 1 1 d .
C6 C 0.7008(3) -0.3526(3) 0.8145(3) 0.0390(8) Uani 1 1 d .
H6A H 0.6333 -0.3894 0.7704 0.059 Uiso 1 1 calc R
H6B H 0.6699 -0.3755 0.8755 0.059 Uiso 1 1 calc R
H6C H 0.7906 -0.3980 0.8041 0.059 Uiso 1 1 calc R
C7 C 0.6893(2) 0.1257(3) 0.62747(16) 0.0163(5) Uani 1 1 d .
C8 C 0.6444(2) 0.1260(3) 0.52844(17) 0.0168(5) Uani 1 1 d .
H8 H 0.5674 0.1975 0.5226 0.020 Uiso 1 1 calc R
C9 C 0.5864(2) -0.0210(3) 0.49714(16) 0.0189(5) Uani 1 1 d .
H9A H 0.6571 -0.0970 0.5066 0.023 Uiso 1 1 calc R
H9B H 0.5048 -0.0462 0.5335 0.023 Uiso 1 1 calc R
C10 C 0.5450(3) -0.0156(3) 0.39736(18) 0.0261(6) Uani 1 1 d .
H10A H 0.5127 -0.1124 0.3779 0.031 Uiso 1 1 calc R
H10B H 0.4676 0.0533 0.3890 0.031 Uiso 1 1 calc R
C11 C 0.6655(3) 0.0311(3) 0.33900(18) 0.0268(6) Uani 1 1 d .
H11A H 0.6347 0.0364 0.2752 0.032 Uiso 1 1 calc R
H11B H 0.7403 -0.0417 0.3435 0.032 Uiso 1 1 calc R
C12 C 0.7207(3) 0.1786(3) 0.36896(18) 0.0220(5) Uani 1 1 d .
H12A H 0.6489 0.2528 0.3577 0.026 Uiso 1 1 calc R
H12B H 0.8020 0.2037 0.3322 0.026 Uiso 1 1 calc R
C13 C 0.7627(2) 0.1820(3) 0.46963(16) 0.0163(5) Uani 1 1 d .
H13 H 0.7802 0.2852 0.4865 0.020 Uiso 1 1 calc R
C14 C 0.8965(3) 0.0991(3) 0.48442(17) 0.0160(5) Uani 1 1 d .
C15 C 1.1471(2) 0.1188(3) 0.50402(17) 0.0187(5) Uani 1 1 d .
H15A H 1.2156 0.1794 0.4725 0.022 Uiso 1 1 calc R
H15B H 1.1492 0.0216 0.4761 0.022 Uiso 1 1 calc R
C16 C 1.1923(2) 0.1045(3) 0.60253(18) 0.0184(5) Uani 1 1 d .
C17 C 1.1303(3) 0.1303(3) 0.76108(17) 0.0186(5) Uani 1 1 d .
H17 H 1.2318 0.1462 0.7697 0.022 Uiso 1 1 calc R
C18 C 1.0912(3) -0.0162(3) 0.80187(17) 0.0196(5) Uani 1 1 d .
C19 C 1.1708(3) -0.2516(3) 0.8543(2) 0.0284(6) Uani 1 1 d .
H19A H 1.1080 -0.3039 0.8135 0.043 Uiso 1 1 calc R
H19B H 1.1292 -0.2443 0.9140 0.043 Uiso 1 1 calc R
H19C H 1.2586 -0.3039 0.8591 0.043 Uiso 1 1 calc R
C20 C 1.0516(3) 0.2553(3) 0.80518(18) 0.0212(5) Uani 1 1 d .
H20A H 1.0819 0.3468 0.7770 0.025 Uiso 1 1 calc R
H20B H 0.9521 0.2433 0.7911 0.025 Uiso 1 1 calc R
C21 C 1.0688(3) 0.2700(3) 0.90743(18) 0.0249(6) Uani 1 1 d .
H21 H 1.0272 0.1830 0.9365 0.030 Uiso 1 1 calc R
C22 C 1.2199(4) 0.2797(6) 0.9366(2) 0.0511(11) Uani 1 1 d .
H22A H 1.2655 0.3564 0.9024 0.077 Uiso 1 1 calc R
H22B H 1.2657 0.1872 0.9250 0.077 Uiso 1 1 calc R
H22C H 1.2257 0.3020 1.0011 0.077 Uiso 1 1 calc R
C23 C 0.9919(3) 0.4039(3) 0.9397(2) 0.0315(7) Uani 1 1 d .
H23A H 0.8932 0.3934 0.9259 0.047 Uiso 1 1 calc R
H23B H 1.0278 0.4896 0.9089 0.047 Uiso 1 1 calc R
H23C H 1.0053 0.4147 1.0049 0.047 Uiso 1 1 calc R

loop_
_atom_site_aniso_label
_atom_site_aniso_U_11
_atom_site_aniso_U_22
_atom_site_aniso_U_33
_atom_site_aniso_U_23
_atom_site_aniso_U_13
_atom_site_aniso_U_12
O1 0.0202(10) 0.0184(9) 0.0415(12) 0.0043(8) -0.0034(8) -0.0030(7)
O2 0.0184(9) 0.0271(10) 0.0236(9) -0.0017(8) -0.0022(7) -0.0039(7)
O3 0.0223(9) 0.0090(8) 0.0372(11) 0.0005(7) 0.0008(8) 0.0003(7)
O4 0.0182(9) 0.0414(12) 0.0319(11) -0.0063(9) -0.0038(8) 0.0064(8)
O5 0.0186(9) 0.0241(10) 0.0344(11) 0.0047(8) -0.0014(8) -0.0028(7)
N1 0.0182(11) 0.0161(11) 0.0455(15) 0.0046(10) -0.0047(10) -0.0023(8)
N2 0.0158(10) 0.0195(10) 0.0207(11) 0.0010(8) -0.0027(8) -0.0011(8)
N3 0.0187(10) 0.0106(9) 0.0225(11) 0.0021(8) -0.0004(8) -0.0005(8)
N4 0.0145(10) 0.0215(10) 0.0205(10) 0.0020(8) -0.0026(8) -0.0012(8)
N5 0.0208(11) 0.0183(10) 0.0269(12) 0.0001(9) 0.0026(9) 0.0000(9)
C1 0.0460(18) 0.0312(16) 0.0253(15) -0.0015(12) -0.0013(13) 0.0003(13)
C2 0.0347(16) 0.0185(13) 0.0342(16) -0.0023(11) -0.0023(13) -0.0012(11)
C3 0.0226(13) 0.0156(12) 0.0248(13) -0.0006(10) -0.0005(10) -0.0015(9)
C4 0.0185(12) 0.0151(12) 0.0208(12) 0.0020(9) -0.0024(10) -0.0012(9)
C5 0.0205(13) 0.0168(11) 0.0217(13) 0.0018(10) -0.0028(10) -0.0011(10)
C6 0.0351(17) 0.0148(13) 0.067(2) 0.0064(14) -0.0093(16) 0.0000(12)
C7 0.0172(11) 0.0114(10) 0.0204(12) -0.0010(9) 0.0002(9) 0.0030(9)
C8 0.0175(11) 0.0111(10) 0.0217(12) 0.0012(9) -0.0011(9) 0.0013(9)
C9 0.0188(12) 0.0142(10) 0.0238(13) -0.0012(9) -0.0001(10) -0.0044(9)
C10 0.0277(13) 0.0263(13) 0.0241(14) -0.0031(11) -0.0026(11) -0.0093(11)
C11 0.0307(15) 0.0278(14) 0.0217(13) -0.0017(11) -0.0021(11) -0.0061(12)
C12 0.0225(13) 0.0204(12) 0.0232(13) 0.0057(10) -0.0014(10) -0.0007(10)
C13 0.0184(12) 0.0096(10) 0.0207(12) 0.0014(9) -0.0011(9) -0.0004(9)
C14 0.0191(12) 0.0126(11) 0.0163(12) 0.0005(8) -0.0018(9) 0.0008(8)
C15 0.0161(12) 0.0147(11) 0.0253(13) 0.0008(10) 0.0019(10) -0.0015(9)
C16 0.0178(12) 0.0130(11) 0.0243(13) -0.0001(9) -0.0015(10) -0.0030(9)
C17 0.0176(12) 0.0175(11) 0.0204(12) 0.0008(10) -0.0025(9) -0.0027(9)
C18 0.0231(13) 0.0174(12) 0.0184(12) -0.0023(9) -0.0023(10) -0.0023(10)
C19 0.0345(16) 0.0189(13) 0.0318(16) 0.0023(12) 0.0067(12) 0.0028(12)
C20 0.0231(13) 0.0148(11) 0.0256(14) 0.0003(10) -0.0028(10) -0.0039(10)
C21 0.0292(14) 0.0213(13) 0.0241(14) -0.0004(11) 0.0026(11) -0.0031(11)
C22 0.0355(19) 0.083(3) 0.0343(19) -0.0240(19) -0.0101(15) 0.0047(19)
C23 0.0469(18) 0.0177(13) 0.0300(15) -0.0027(11) 0.0043(13) -0.0020(12)

loop_
_atom_type_symbol
_atom_type_description
_atom_type_scat_dispersion_real
_atom_type_scat_dispersion_imag
_atom_type_scat_source
C C 0.0033 0.0000 'International Tables Vol C Tables 4.2.6.8 and 6.1.1.4'
H H 0.0000 0.0000 'International Tables Vol C Tables 4.2.6.8 and 6.1.1.4'
N N 0.0061 0.0000 'International Tables Vol C Tables 4.2.6.8 and 6.1.1.4'
O O 0.0106 0.0000 'International Tables Vol C Tables 4.2.6.8 and 6.1.1.4'

loop_
_geom_angle_atom_site_label_1
_geom_angle_atom_site_label_2
_geom_angle_atom_site_label_3
_geom_angle
C5 N1 C6 121.5(2)
C5 N1 H1 119.2
C6 N1 H1 119.2
C7 N2 C4 122.0(2)
C7 N2 H2 119.0
C4 N2 H2 119.0
C14 N3 C15 122.6(2)
C14 N3 H3 118.7
C15 N3 H3 118.7
C16 N4 C17 122.4(2)
C16 N4 H4 118.8
C17 N4 H4 118.8
C18 N5 C19 121.1(2)
C18 N5 H5 119.4
C19 N5 H5 119.4
C3 C1 H1A 109.5
C3 C1 H1B 109.5
H1A C1 H1B 109.5
C3 C1 H1C 109.5
H1A C1 H1C 109.5
H1B C1 H1C 109.5
C3 C2 H2A 109.5
C3 C2 H2B 109.5
H2A C2 H2B 109.5
C3 C2 H2C 109.5
H2A C2 H2C 109.5
H2B C2 H2C 109.5
C2 C3 C1 110.7(2)
C2 C3 C4 110.4(2)
C1 C3 C4 110.3(2)
C2 C3 H3A 108.5
C1 C3 H3A 108.5
C4 C3 H3A 108.5
N2 C4 C3 113.3(2)
N2 C4 C5 106.0(2)
C3 C4 C5 110.9(2)
N2 C4 H4A 108.8
C3 C4 H4A 108.8
C5 C4 H4A 108.8
O1 C5 N1 123.7(3)
O1 C5 C4 121.0(2)
N1 C5 C4 115.3(2)
N1 C6 H6A 109.5
N1 C6 H6B 109.5
H6A C6 H6B 109.5
N1 C6 H6C 109.5
H6A C6 H6C 109.5
H6B C6 H6C 109.5
O2 C7 N2 122.0(2)
O2 C7 C8 121.4(2)
N2 C7 C8 116.6(2)
C7 C8 C13 109.94(19)
C7 C8 C9 112.8(2)
C13 C8 C9 113.4(2)
C7 C8 H8 106.7
C13 C8 H8 106.7
C9 C8 H8 106.7
C10 C9 C8 110.7(2)
C10 C9 H9A 109.5
C8 C9 H9A 109.5
C10 C9 H9B 109.5
C8 C9 H9B 109.5
H9A C9 H9B 108.1
C11 C10 C9 111.4(2)
C11 C10 H10A 109.3
C9 C10 H10A 109.3
C11 C10 H10B 109.3
C9 C10 H10B 109.3
H10A C10 H10B 108.0
C10 C11 C12 110.8(2)
C10 C11 H11A 109.5
C12 C11 H11A 109.5
C10 C11 H11B 109.5
C12 C11 H11B 109.5
H11A C11 H11B 108.1
C11 C12 C13 112.7(2)
C11 C12 H12A 109.0
C13 C12 H12A 109.0
C11 C12 H12B 109.0
C13 C12 H12B 109.0
H12A C12 H12B 107.8
C14 C13 C8 112.82(19)
C14 C13 C12 110.1(2)
C8 C13 C12 110.64(19)
C14 C13 H13 107.7
C8 C13 H13 107.7
C12 C13 H13 107.7
O3 C14 N3 121.4(2)
O3 C14 C13 123.0(2)
N3 C14 C13 115.6(2)
N3 C15 C16 115.8(2)
N3 C15 H15A 108.3
C16 C15 H15A 108.3
N3 C15 H15B 108.3
C16 C15 H15B 108.3
H15A C15 H15B 107.4
O4 C16 N4 124.0(2)
O4 C16 C15 118.8(2)
N4 C16 C15 117.1(2)
N4 C17 C18 109.3(2)
N4 C17 C20 108.6(2)
C18 C17 C20 111.8(2)
N4 C17 H17 109.1
C18 C17 H17 109.1
C20 C17 H17 109.1
O5 C18 N5 122.9(2)
O5 C18 C17 121.0(2)
N5 C18 C17 116.1(2)
N5 C19 H19A 109.5
N5 C19 H19B 109.5
H19A C19 H19B 109.5
N5 C19 H19C 109.5
H19A C19 H19C 109.5
H19B C19 H19C 109.5
C21 C20 C17 116.2(2)
C21 C20 H20A 108.2
C17 C20 H20A 108.2
C21 C20 H20B 108.2
C17 C20 H20B 108.2
H20A C20 H20B 107.4
C22 C21 C23 109.5(3)
C22 C21 C20 112.3(2)
C23 C21 C20 109.6(2)
C22 C21 H21 108.4
C23 C21 H21 108.4
C20 C21 H21 108.4
C21 C22 H22A 109.5
C21 C22 H22B 109.5
H22A C22 H22B 109.5
C21 C22 H22C 109.5
H22A C22 H22C 109.5
H22B C22 H22C 109.5
C21 C23 H23A 109.5
C21 C23 H23B 109.5
H23A C23 H23B 109.5
C21 C23 H23C 109.5
H23A C23 H23C 109.5
H23B C23 H23C 109.5

loop_
_geom_bond_atom_site_label_1
_geom_bond_atom_site_label_2
_geom_bond_distance
O1 C5 1.233(3)
O2 C7 1.233(3)
O3 C14 1.240(3)
O4 C16 1.229(3)
O5 C18 1.233(3)
N1 C5 1.333(3)
N1 C6 1.454(4)
N1 H1 0.8800
N2 C7 1.343(3)
N2 C4 1.462(3)
N2 H2 0.8800
N3 C14 1.346(3)
N3 C15 1.443(3)
N3 H3 0.8800
N4 C16 1.328(3)
N4 C17 1.462(3)
N4 H4 0.8800
N5 C18 1.334(3)
N5 C19 1.459(4)
N5 H5 0.8800
C1 C3 1.526(4)
C1 H1A 0.9800
C1 H1B 0.9800
C1 H1C 0.9800
C2 C3 1.519(4)
C2 H2A 0.9800
C2 H2B 0.9800
C2 H2C 0.9800
C3 C4 1.531(4)
C3 H3A 1.0000
C4 C5 1.533(3)
C4 H4A 1.0000
C6 H6A 0.9800
C6 H6B 0.9800
C6 H6C 0.9800
C7 C8 1.527(3)
C8 C13 1.538(3)
C8 C9 1.540(3)
C8 H8 1.0000
C9 C10 1.530(3)
C9 H9A 0.9900
C9 H9B 0.9900
C10 C11 1.523(4)
C10 H10A 0.9900
C10 H10B 0.9900
C11 C12 1.529(4)
C11 H11A 0.9900
C11 H11B 0.9900
C12 C13 1.543(3)
C12 H12A 0.9900
C12 H12B 0.9900
C13 C14 1.518(3)
C13 H13 1.0000
C15 C16 1.526(4)
C15 H15A 0.9900
C15 H15B 0.9900
C17 C18 1.533(4)
C17 C20 1.534(4)
C17 H17 1.0000
C19 H19A 0.9800
C19 H19B 0.9800
C19 H19C 0.9800
C20 C21 1.530(4)
C20 H20A 0.9900
C20 H20B 0.9900
C21 C22 1.523(4)
C21 C23 1.525(4)
C21 H21 1.0000
C22 H22A 0.9800
C22 H22B 0.9800
C22 H22C 0.9800
C23 H23A 0.9800
C23 H23B 0.9800
C23 H23C 0.9800

loop_
_geom_hbond_atom_site_label_D
_geom_hbond_atom_site_label_H
_geom_hbond_atom_site_label_A
_geom_hbond_distance_DH
_geom_hbond_distance_HA
_geom_hbond_distance_DA
_geom_hbond_angle_DHA
_geom_hbond_site_symmetry_A
N1 H1 O5 0.88 1.98 2.850(3) 170.9 .
N2 H2 O4 0.88 2.04 2.905(3) 169.4 1_455
N3 H3 O3 0.88 2.03 2.784(3) 143.2 2_756
N4 H4 O2 0.88 2.02 2.862(3) 160.4 .
N5 H5 O1 0.88 2.10 2.845(3) 142.1 1_655

loop_
_geom_torsion_atom_site_label_1
_geom_torsion_atom_site_label_2
_geom_torsion_atom_site_label_3
_geom_torsion_atom_site_label_4
_geom_torsion
C7 N2 C4 C3 119.0(3)
C7 N2 C4 C5 -119.1(2)
C2 C3 C4 N2 -60.7(3)
C1 C3 C4 N2 176.7(2)
C2 C3 C4 C5 -179.8(2)
C1 C3 C4 C5 57.6(3)
C6 N1 C5 O1 0.6(4)
C6 N1 C5 C4 -176.7(3)
N2 C4 C5 O1 -69.2(3)
C3 C4 C5 O1 54.1(3)
N2 C4 C5 N1 108.1(3)
C3 C4 C5 N1 -128.5(2)
C4 N2 C7 O2 -11.5(4)
C4 N2 C7 C8 169.1(2)
O2 C7 C8 C13 1.0(3)
N2 C7 C8 C13 -179.7(2)
O2 C7 C8 C9 128.6(2)
N2 C7 C8 C9 -52.0(3)
C7 C8 C9 C10 -179.2(2)
C13 C8 C9 C10 -53.4(3)
C8 C9 C10 C11 56.0(3)
C9 C10 C11 C12 -57.4(3)
C10 C11 C12 C13 55.7(3)
C7 C8 C13 C14 54.4(3)
C9 C8 C13 C14 -72.9(2)
C7 C8 C13 C12 178.3(2)
C9 C8 C13 C12 51.0(3)
C11 C12 C13 C14 73.5(3)
C11 C12 C13 C8 -52.0(3)
C15 N3 C14 O3 -3.9(4)
C15 N3 C14 C13 178.9(2)
C8 C13 C14 O3 44.9(3)
C12 C13 C14 O3 -79.3(3)
C8 C13 C14 N3 -137.9(2)
C12 C13 C14 N3 98.0(2)
C14 N3 C15 C16 -89.3(3)
C17 N4 C16 O4 4.0(4)
C17 N4 C16 C15 -175.1(2)
N3 C15 C16 O4 -169.7(2)
N3 C15 C16 N4 9.5(3)
C16 N4 C17 C18 -98.6(3)
C16 N4 C17 C20 139.2(2)
C19 N5 C18 O5 2.6(4)
C19 N5 C18 C17 -177.5(2)
N4 C17 C18 O5 -77.1(3)
C20 C17 C18 O5 43.1(3)
N4 C17 C18 N5 103.0(2)
C20 C17 C18 N5 -136.8(2)
N4 C17 C20 C21 177.8(2)
C18 C17 C20 C21 57.2(3)
C17 C20 C21 C22 54.5(3)
C17 C20 C21 C23 176.5(2)
